data_2103398
loop_
_publ_author_name
'Marsh, Richard E.'

_publ_section_title
;
 The space groups of point group <i>C</i>~3~: some corrections, some
 comments
;
_journal_issue 5
_journal_name_full 'Acta Crystallographica Section B'
_journal_page_first 893
_journal_page_last 899
_journal_paper_doi 10.1107/S0108768102011758
_journal_volume 58
_journal_year 2002
_chemical_formula_moiety 'C28 H60 Ga4 Se4'
_chemical_formula_sum 'C28 H60 Ga4 Se4'
_symmetry_cell_setting cubic
_symmetry_space_group_name_H-M 'I -4 3 m'
_cell_angle_alpha 90.0
_cell_angle_beta 90.0
_cell_angle_gamma 90.0
_cell_formula_units_Z 2
_cell_length_a 12.346
_cell_length_b 12.346
_cell_length_c 12.346
_cell_volume 1881.823
_cod_data_source_file bk0117.cif
_cod_data_source_block NATWEK
_cod_depositor_comments
;
 Adding the _cell_formula_units_Z and _chemical_formula_moiety data items
 after consulting the original publication.

 Antanas Vaitkus,
 2017-08-03
;
_cod_original_formula_sum 'C28 H60 Se4 Ga4'
_cod_database_code 2103398

loop_
_atom_site_label
_atom_site_fract_x
_atom_site_fract_y
_atom_site_fract_z
Se -0.1069 -0.1069 -0.1069
Ga 0.0930 0.0930 0.0930
C1 0.1881 0.1881 0.1881
C2 0.2923 0.2109 0.1300
C3 0.3637 0.1124 0.1124
